data_9007837
loop_
_publ_author_name
'Leclaire, A.'
'Borel, M. M.'
'Grandin, A.'
'Raveau, B.'

_publ_section_title
;
 Structure of a molybdenum(V) phosphate Beta-KMo2P3O13
;
_journal_name_full 'Acta Crystallographica, Section C'
_journal_page_first 2009
_journal_page_last 2011
_journal_paper_doi 10.1107/S0108270189011339
_journal_volume 46
_journal_year 1990
_chemical_formula_structural KMo2P3O13
_chemical_formula_sum 'K Mo2 O13 P3'
_space_group_IT_number 14
_symmetry_space_group_name_Hall '-P 2ybc'
_symmetry_space_group_name_H-M 'P 1 21/c 1'
_cell_angle_alpha 90
_cell_angle_beta 106.96
_cell_angle_gamma 90
_cell_length_a 9.701
_cell_length_b 18.848
_cell_length_c 6.389
_cell_formula_units_Z 4
_cell_volume 1117.387
_exptl_crystal_density_diffrn 3.162
_cod_original_formula_sum 'Mo2 P3 K O13'
_cod_database_code 9007837

loop_
_symmetry_equiv_pos_as_xyz
x,y,z
x,1/2-y,1/2+z
-x,1/2+y,1/2-z
-x,-y,-z

loop_
_atom_site_label
_atom_site_fract_x
_atom_site_fract_y
_atom_site_fract_z
_atom_site_occupancy
_atom_site_U_iso_or_equiv
Mo1 0.06417 0.16238 0.38290 1.00000 0.00659
Mo2 0.61627 0.37300 0.18747 1.00000 0.00656
P1 0.29700 0.59086 0.26860 1.00000 0.00811
P2 0.30530 0.46506 0.00820 1.00000 0.00735
P3 -0.03430 0.32612 0.34040 1.00000 0.00747
K1 0.05210 0.00340 -0.02420 0.50000 0.05699
K2 0.36150 0.16480 0.04160 0.50000 0.05547
O1 0.21410 0.21060 0.44830 1.00000 0.01532
O2 0.06050 0.15220 0.06850 1.00000 0.01178
O3 0.05280 0.15120 0.68640 1.00000 0.01317
O4 0.51270 0.06320 0.41540 1.00000 0.01051
O5 -0.07080 0.24740 0.32280 1.00000 0.01203
O6 -0.13950 0.10660 0.28040 1.00000 0.01418
O7 0.57730 0.28740 0.19310 1.00000 0.02001
O8 0.62490 0.37150 -0.12700 1.00000 0.01115
O9 0.61710 0.40000 0.49360 1.00000 0.01127
O10 0.82960 0.37060 0.28850 1.00000 0.01406
O11 0.40790 0.40360 0.08370 1.00000 0.01216
O12 0.65730 0.48560 0.15020 1.00000 0.01102
O13 0.30870 0.50730 0.22580 1.00000 0.01127

_cod_duplicate_entry 1001425
